data_7157841
loop_
_publ_author_name
'P, Rajesh'
'Almansour, Abdulrahman I.'
'Arumugam, Natarajan'
'Yaragorla, Srinivasarao'

_publ_section_title
;
 Calcium-catalyzed formal [3 + 2] annulation of
 <i>C</i>,<i>N</i>-diacyliminium ions with nucleophilic phenols: a
 diversity oriented synthesis of 3-aminofurans.
;
_journal_issue 5
_journal_name_full 'Organic &amp; biomolecular chemistry'
_journal_page_first 1060
_journal_page_last 1065
_journal_paper_doi 10.1039/d0ob02276d
_journal_volume 19
_journal_year 2021
_chemical_formula_sum 'C24 H20 Cl N O2'
_chemical_formula_weight 389.86
_space_group_IT_number 14
_space_group_name_Hall '-P 2ybc'
_space_group_name_H-M_alt 'P 1 21/c 1'
_symmetry_cell_setting monoclinic
_symmetry_space_group_name_H-M 'P 1 21/c 1'
_atom_sites_solution_hydrogens geom
_atom_sites_solution_primary direct
_atom_sites_solution_secondary difmap
_audit_creation_method SHELXL-97
_audit_update_record
;
2020-10-02 deposited with the CCDC.	2020-12-22 downloaded from the CCDC.
;
_cell_angle_alpha 90.00
_cell_angle_beta 91.400(3)
_cell_angle_gamma 90.00
_cell_formula_units_Z 4
_cell_length_a 12.2034(4)
_cell_length_b 8.3948(3)
_cell_length_c 19.2731(6)
_cell_measurement_reflns_used 8017
_cell_measurement_temperature 293(2)
_cell_measurement_theta_max 25.7620
_cell_measurement_theta_min 2.1080
_cell_volume 1973.85(11)
_computing_cell_refinement 'CrysAlisPro 1.171.40.35a (Rigaku OD, 2018)'
_computing_data_collection 'CrysAlisPro 1.171.40.35a (Rigaku OD, 2018)'
_computing_data_reduction 'CrysAlisPro 1.171.40.35a (Rigaku OD, 2018)'
_computing_structure_refinement 'SHELXL-97 (Sheldrick, 1997)'
_computing_structure_solution 'SHELXS-97 (Sheldrick, 1990)'
_diffrn_ambient_temperature 293(2)
_diffrn_measured_fraction_theta_full 1.000
_diffrn_measured_fraction_theta_max 1.000
_diffrn_measurement_device_type 'XtaLAB Synergy, Single source at offset/far, HyPix3000'
_diffrn_measurement_method '\w scans'
_diffrn_radiation_monochromator graphite
_diffrn_radiation_source 'fine-focus sealed tube'
_diffrn_radiation_type MoK\a
_diffrn_radiation_wavelength 0.71073
_diffrn_reflns_av_R_equivalents 0.0341
_diffrn_reflns_av_sigmaI/netI 0.0317
_diffrn_reflns_limit_h_max 14
_diffrn_reflns_limit_h_min -14
_diffrn_reflns_limit_k_max 9
_diffrn_reflns_limit_k_min -9
_diffrn_reflns_limit_l_max 22
_diffrn_reflns_limit_l_min -22
_diffrn_reflns_number 18149
_diffrn_reflns_theta_full 25.00
_diffrn_reflns_theta_max 25.00
_diffrn_reflns_theta_min 2.11
_exptl_absorpt_coefficient_mu 0.213
_exptl_absorpt_correction_T_max 1.00000
_exptl_absorpt_correction_T_min 0.81297
_exptl_absorpt_correction_type multi-scan
_exptl_crystal_colour colourless
_exptl_crystal_density_diffrn 1.312
_exptl_crystal_density_method 'not measured'
_exptl_crystal_description block
_exptl_crystal_F_000 816
_exptl_crystal_size_max 0.24
_exptl_crystal_size_mid 0.20
_exptl_crystal_size_min 0.16
_refine_diff_density_max 0.190
_refine_diff_density_min -0.189
_refine_diff_density_rms 0.033
_refine_ls_extinction_coef 0.0058(13)
_refine_ls_extinction_expression Fc^*^=kFc[1+0.001xFc^2^\l^3^/sin(2\q)]^-1/4^
_refine_ls_extinction_method SHELXL
_refine_ls_goodness_of_fit_ref 1.067
_refine_ls_hydrogen_treatment mixed
_refine_ls_matrix_type full
_refine_ls_number_parameters 254
_refine_ls_number_reflns 3475
_refine_ls_number_restraints 0
_refine_ls_restrained_S_all 1.067
_refine_ls_R_factor_all 0.0665
_refine_ls_R_factor_gt 0.0436
_refine_ls_shift/su_max 0.000
_refine_ls_shift/su_mean 0.000
_refine_ls_structure_factor_coef Fsqd
_refine_ls_weighting_details 'calc w=1/[\s^2^(Fo^2^)+(0.0596P)^2^+0.1519P] where P=(Fo^2^+2Fc^2^)/3'
_refine_ls_weighting_scheme calc
_refine_ls_wR_factor_gt 0.1113
_refine_ls_wR_factor_ref 0.1254
_reflns_number_gt 2399
_reflns_number_total 3475
_reflns_threshold_expression >2sigma(I)
_cod_data_source_file d0ob02276d2.cif
_cod_data_source_block ysr03
_cod_depositor_comments 'Adding full bibliography for 7157841.cif.'
_cod_original_cell_volume 1973.84(11)
_cod_database_code 7157841

loop_
_symmetry_equiv_pos_as_xyz
'x, y, z'
'-x, y+1/2, -z+1/2'
'-x, -y, -z'
'x, -y-1/2, z-1/2'

loop_
_atom_site_label
_atom_site_type_symbol
_atom_site_fract_x
_atom_site_fract_y
_atom_site_fract_z
_atom_site_U_iso_or_equiv
_atom_site_adp_type
_atom_site_occupancy
_atom_site_symmetry_multiplicity
_atom_site_calc_flag
_atom_site_refinement_flags
_atom_site_disorder_assembly
_atom_site_disorder_group
Cl1 Cl 0.02534(5) 0.68434(9) 0.10808(4) 0.1006(3) Uani 1 1 d . . .
O1 O 0.47803(10) 0.28103(15) 0.03366(6) 0.0544(4) Uani 1 1 d . . .
N1 N 0.59435(11) 0.53511(17) 0.16801(7) 0.0450(4) Uani 1 1 d . . .
C11 C 0.36246(15) 0.4698(2) 0.08970(9) 0.0464(5) Uani 1 1 d . . .
C15 C 0.58343(16) 0.2243(2) 0.03763(10) 0.0528(5) Uani 1 1 d . . .
C13 C 0.56900(14) 0.4148(2) 0.11781(9) 0.0444(4) Uani 1 1 d . . .
C12 C 0.47044(15) 0.3980(2) 0.08387(9) 0.0470(5) Uani 1 1 d . . .
C8 C 0.15499(16) 0.6001(3) 0.10114(12) 0.0630(6) Uani 1 1 d . . .
C6 C 0.34000(16) 0.5798(2) 0.14113(10) 0.0565(5) Uani 1 1 d . . .
H6 H 0.3954 0.6103 0.1723 0.068 Uiso 1 1 calc R . .
C14 C 0.64327(15) 0.3001(2) 0.08921(9) 0.0482(5) Uani 1 1 d . . .
C19 C 0.75464(16) 0.2536(2) 0.10128(10) 0.0542(5) Uani 1 1 d . . .
C7 C 0.23695(17) 0.6446(2) 0.14677(11) 0.0631(6) Uani 1 1 d . . .
H7 H 0.2231 0.7184 0.1815 0.076 Uiso 1 1 calc R . .
C10 C 0.27760(15) 0.4274(3) 0.04369(10) 0.0608(6) Uani 1 1 d . . .
H10 H 0.2907 0.3542 0.0086 0.073 Uiso 1 1 calc R . .
C24 C 0.60528(15) 0.4941(3) 0.23584(10) 0.0547(5) Uani 1 1 d . . .
C18 C 0.79691(18) 0.1339(3) 0.05681(11) 0.0626(6) Uani 1 1 d . . .
O2 O 0.59084(13) 0.35556(19) 0.25410(7) 0.0752(5) Uani 1 1 d . . .
C9 C 0.17479(17) 0.4921(3) 0.04933(12) 0.0714(6) Uani 1 1 d . . .
H9 H 0.1189 0.4630 0.0182 0.086 Uiso 1 1 calc R . .
C5 C 0.60912(16) 0.6991(2) 0.14275(10) 0.0526(5) Uani 1 1 d . . .
H5A H 0.5635 0.7699 0.1694 0.063 Uiso 1 1 calc R . .
H5B H 0.5838 0.7045 0.0947 0.063 Uiso 1 1 calc R . .
C16 C 0.62441(19) 0.1090(3) -0.00728(11) 0.0661(6) Uani 1 1 d . . .
H16 H 0.5810 0.0636 -0.0423 0.079 Uiso 1 1 calc R . .
C1 C 0.63809(18) 0.6237(3) 0.28663(10) 0.0685(6) Uani 1 1 d . . .
H1A H 0.6354 0.5807 0.3333 0.082 Uiso 1 1 calc R . .
H1B H 0.5846 0.7089 0.2831 0.082 Uiso 1 1 calc R . .
C20 C 0.82343(17) 0.3147(3) 0.15414(12) 0.0703(6) Uani 1 1 d . . .
H20 H 0.7969 0.3923 0.1838 0.084 Uiso 1 1 calc R . .
C4 C 0.72611(19) 0.7582(3) 0.14750(12) 0.0727(7) Uani 1 1 d . . .
H4A H 0.7747 0.6725 0.1343 0.087 Uiso 1 1 calc R . .
H4B H 0.7348 0.8444 0.1146 0.087 Uiso 1 1 calc R . .
C17 C 0.7305(2) 0.0673(3) 0.00296(12) 0.0727(7) Uani 1 1 d . . .
H17 H 0.7609 -0.0078 -0.0264 0.087 Uiso 1 1 calc R . .
C23 C 0.9054(2) 0.0822(3) 0.06849(15) 0.0848(8) Uani 1 1 d . . .
H23 H 0.9336 0.0032 0.0402 0.102 Uiso 1 1 calc R . .
C21 C 0.9291(2) 0.2619(3) 0.16292(16) 0.0915(8) Uani 1 1 d . . .
H21 H 0.9738 0.3052 0.1979 0.110 Uiso 1 1 calc R . .
C2 C 0.75268(19) 0.6945(3) 0.27600(13) 0.0819(8) Uani 1 1 d . . .
H2A H 0.7776 0.7434 0.3192 0.098 Uiso 1 1 calc R . .
H2B H 0.8027 0.6081 0.2661 0.098 Uiso 1 1 calc R . .
C3 C 0.7600(2) 0.8164(3) 0.21896(14) 0.0888(8) Uani 1 1 d . . .
H3A H 0.8350 0.8542 0.2175 0.107 Uiso 1 1 calc R . .
H3B H 0.7142 0.9065 0.2306 0.107 Uiso 1 1 calc R . .
C22 C 0.9700(2) 0.1442(4) 0.11990(18) 0.0990(9) Uani 1 1 d . . .
H22 H 1.0415 0.1080 0.1264 0.119 Uiso 1 1 calc R . .

loop_
_atom_site_aniso_label
_atom_site_aniso_U_11
_atom_site_aniso_U_22
_atom_site_aniso_U_33
_atom_site_aniso_U_23
_atom_site_aniso_U_13
_atom_site_aniso_U_12
Cl1 0.0539(4) 0.1159(6) 0.1316(6) -0.0053(4) -0.0097(4) 0.0244(3)
O1 0.0553(9) 0.0542(8) 0.0532(8) -0.0081(6) -0.0069(6) 0.0011(6)
N1 0.0444(9) 0.0481(9) 0.0420(9) 0.0012(7) -0.0066(6) -0.0010(7)
C11 0.0461(11) 0.0489(11) 0.0441(10) 0.0041(9) -0.0048(8) -0.0023(9)
C15 0.0553(12) 0.0483(11) 0.0550(12) 0.0027(10) 0.0024(9) 0.0024(10)
C13 0.0470(11) 0.0444(10) 0.0416(10) 0.0039(8) -0.0026(8) -0.0015(8)
C12 0.0516(11) 0.0460(11) 0.0432(10) -0.0011(9) -0.0040(8) -0.0024(9)
C8 0.0443(12) 0.0664(14) 0.0781(15) 0.0062(12) -0.0051(10) 0.0056(10)
C6 0.0485(12) 0.0606(13) 0.0599(12) -0.0052(10) -0.0080(9) 0.0013(10)
C14 0.0508(11) 0.0448(11) 0.0491(11) 0.0051(9) 0.0019(9) 0.0008(9)
C19 0.0506(12) 0.0503(12) 0.0620(12) 0.0099(10) 0.0067(10) 0.0019(9)
C7 0.0549(13) 0.0622(13) 0.0721(14) -0.0086(11) -0.0019(11) 0.0042(11)
C10 0.0526(13) 0.0748(15) 0.0546(12) -0.0077(10) -0.0103(10) 0.0018(10)
C24 0.0453(11) 0.0722(15) 0.0461(11) 0.0067(11) -0.0072(8) 0.0031(10)
C18 0.0597(13) 0.0553(13) 0.0735(15) 0.0081(11) 0.0155(11) 0.0054(11)
O2 0.0821(11) 0.0784(11) 0.0646(10) 0.0245(8) -0.0060(8) -0.0045(9)
C9 0.0484(13) 0.0912(17) 0.0734(15) -0.0043(13) -0.0195(10) -0.0002(12)
C5 0.0607(12) 0.0495(12) 0.0474(11) 0.0019(9) -0.0029(9) -0.0032(9)
C16 0.0764(16) 0.0587(14) 0.0633(14) -0.0086(11) 0.0067(11) 0.0012(12)
C1 0.0723(15) 0.0899(16) 0.0426(11) -0.0042(11) -0.0086(10) 0.0080(13)
C20 0.0513(13) 0.0751(16) 0.0842(16) -0.0013(12) -0.0052(11) 0.0092(11)
C4 0.0754(16) 0.0699(15) 0.0732(15) -0.0047(12) 0.0070(12) -0.0238(12)
C17 0.0824(17) 0.0588(14) 0.0780(16) -0.0032(12) 0.0242(13) 0.0117(12)
C23 0.0669(16) 0.0803(17) 0.108(2) 0.0028(15) 0.0244(15) 0.0165(14)
C21 0.0550(15) 0.100(2) 0.119(2) -0.0028(18) -0.0123(14) 0.0095(14)
C2 0.0666(16) 0.104(2) 0.0744(16) -0.0362(15) -0.0234(12) 0.0036(13)
C3 0.0742(17) 0.094(2) 0.097(2) -0.0246(16) -0.0075(14) -0.0245(14)
C22 0.0533(16) 0.110(2) 0.134(3) 0.003(2) 0.0071(16) 0.0198(15)

loop_
_atom_type_symbol
_atom_type_description
_atom_type_scat_dispersion_real
_atom_type_scat_dispersion_imag
_atom_type_scat_source
C C 0.0033 0.0016 'International Tables Vol C Tables 4.2.6.8 and 6.1.1.4'
H H 0.0000 0.0000 'International Tables Vol C Tables 4.2.6.8 and 6.1.1.4'
N N 0.0061 0.0033 'International Tables Vol C Tables 4.2.6.8 and 6.1.1.4'
O O 0.0106 0.0060 'International Tables Vol C Tables 4.2.6.8 and 6.1.1.4'
Cl Cl 0.1484 0.1585 'International Tables Vol C Tables 4.2.6.8 and 6.1.1.4'

loop_
_geom_angle_atom_site_label_1
_geom_angle_atom_site_label_2
_geom_angle_atom_site_label_3
_geom_angle
_geom_angle_site_symmetry_1
_geom_angle_site_symmetry_3
_geom_angle_publ_flag
C15 O1 C12 106.63(14) . . ?
C24 N1 C13 119.27(15) . . ?
C24 N1 C5 123.10(16) . . ?
C13 N1 C5 117.62(14) . . ?
C6 C11 C10 117.91(17) . . ?
C6 C11 C12 121.72(16) . . ?
C10 C11 C12 120.37(17) . . ?
O1 C15 C14 111.12(17) . . ?
O1 C15 C16 123.68(18) . . ?
C14 C15 C16 125.2(2) . . ?
C12 C13 N1 124.95(16) . . ?
C12 C13 C14 107.66(16) . . ?
N1 C13 C14 127.17(16) . . ?
C13 C12 O1 109.62(15) . . ?
C13 C12 C11 135.27(17) . . ?
O1 C12 C11 115.08(15) . . ?
C7 C8 C9 120.56(19) . . ?
C7 C8 Cl1 119.43(18) . . ?
C9 C8 Cl1 120.00(17) . . ?
C7 C6 C11 121.09(18) . . ?
C15 C14 C19 118.54(18) . . ?
C15 C14 C13 104.94(17) . . ?
C19 C14 C13 136.52(18) . . ?
C20 C19 C18 118.42(19) . . ?
C20 C19 C14 124.70(19) . . ?
C18 C19 C14 116.87(19) . . ?
C8 C7 C6 119.8(2) . . ?
C9 C10 C11 121.0(2) . . ?
O2 C24 N1 120.33(18) . . ?
O2 C24 C1 122.22(18) . . ?
N1 C24 C1 117.43(18) . . ?
C23 C18 C17 121.0(2) . . ?
C23 C18 C19 118.3(2) . . ?
C17 C18 C19 120.7(2) . . ?
C10 C9 C8 119.70(19) . . ?
N1 C5 C4 114.18(17) . . ?
C17 C16 C15 116.4(2) . . ?
C24 C1 C2 114.80(17) . . ?
C21 C20 C19 121.1(2) . . ?
C3 C4 C5 113.48(19) . . ?
C16 C17 C18 122.3(2) . . ?
C22 C23 C18 121.8(2) . . ?
C20 C21 C22 120.4(3) . . ?
C3 C2 C1 115.47(19) . . ?
C2 C3 C4 115.2(2) . . ?
C23 C22 C21 119.9(2) . . ?

loop_
_geom_bond_atom_site_label_1
_geom_bond_atom_site_label_2
_geom_bond_distance
_geom_bond_site_symmetry_2
_geom_bond_publ_flag
Cl1 C8 1.741(2) . ?
O1 C15 1.372(2) . ?
O1 C12 1.384(2) . ?
N1 C24 1.355(2) . ?
N1 C13 1.427(2) . ?
N1 C5 1.473(2) . ?
C11 C6 1.387(3) . ?
C11 C10 1.393(2) . ?
C11 C12 1.456(2) . ?
C15 C14 1.375(3) . ?
C15 C16 1.399(3) . ?
C13 C12 1.362(2) . ?
C13 C14 1.441(2) . ?
C8 C7 1.368(3) . ?
C8 C9 1.374(3) . ?
C6 C7 1.377(3) . ?
C14 C19 1.428(3) . ?
C19 C20 1.401(3) . ?
C19 C18 1.425(3) . ?
C10 C9 1.374(3) . ?
C24 O2 1.229(2) . ?
C24 C1 1.511(3) . ?
C18 C23 1.406(3) . ?
C18 C17 1.416(3) . ?
C5 C4 1.512(3) . ?
C16 C17 1.351(3) . ?
C1 C2 1.538(3) . ?
C20 C21 1.370(3) . ?
C4 C3 1.510(3) . ?
C23 C22 1.355(3) . ?
C21 C22 1.391(4) . ?
C2 C3 1.506(3) . ?
